data_2011344
loop_
_publ_author_name
'Vijayalakshmi, L.'
'Parthasarathi, V.'
'Manishanker, P.'

_publ_section_title
;
 <i>N</i>-(<i>p</i>-Chlorobenzylidene)phenylamine <i>N</i>-oxide
;
_journal_issue 9
_journal_name_full 'Acta Crystallographica Section C'
_journal_page_first e403
_journal_page_last e404
_journal_paper_doi 10.1107/S0108270100010544
_journal_volume 56
_journal_year 2000
_chemical_formula_moiety 'C13 H10 Cl N O'
_chemical_formula_sum 'C13 H10 Cl N O'
_chemical_formula_weight 231.67
_chemical_name_common \a-(4-Chlorophenyl)-N-phenylnitrone
_chemical_name_systematic
;
N-(p-Chlorobenzylidene)phenylamine N-oxide
;
_space_group_IT_number 2
_symmetry_cell_setting triclinic
_symmetry_space_group_name_Hall '-P 1'
_symmetry_space_group_name_H-M 'P -1'
_audit_creation_method SHELXL-97
_cell_angle_alpha 90.089(17)
_cell_angle_beta 98.130(18)
_cell_angle_gamma 83.505(14)
_cell_formula_units_Z 4
_cell_length_a 13.594(2)
_cell_length_b 14.808(3)
_cell_length_c 5.6110(15)
_cell_measurement_reflns_used 25
_cell_measurement_temperature 293(2)
_cell_measurement_theta_max 25
_cell_measurement_theta_min 2
_cell_volume 1110.8(4)
_computing_cell_refinement 'MSC/AFC Diffractometer Control Software'
_computing_data_collection
;
MSC/AFC Diffractometer Control Software
(Molecular Structures Corporation, 1995a)
;
_computing_data_reduction 'TEXSAN (Molecular Structures Corporation, 1995b)'
_computing_publication_material 'SHELXL97 and PARST (Nardelli, 1983)'
_computing_structure_refinement 'SHELXL97 (Sheldrick, 1997)'
_computing_structure_solution 'SHELXS97 (Sheldrick, 1997)'
_diffrn_ambient_temperature 293(2)
_diffrn_measurement_device_type 'Rigaku AFC-7S'
_diffrn_measurement_method \w-2\q
_diffrn_radiation_monochromator graphite
_diffrn_radiation_source 'fine-focus sealed tube'
_diffrn_radiation_type MoK\a
_diffrn_radiation_wavelength .71069
_diffrn_reflns_av_R_equivalents .044
_diffrn_reflns_av_sigmaI/netI .0298
_diffrn_reflns_limit_h_max 16
_diffrn_reflns_limit_h_min 0
_diffrn_reflns_limit_k_max 17
_diffrn_reflns_limit_k_min -17
_diffrn_reflns_limit_l_max 6
_diffrn_reflns_limit_l_min -6
_diffrn_reflns_number 4199
_diffrn_reflns_theta_full 24.86
_diffrn_reflns_theta_max 24.86
_diffrn_reflns_theta_min 2.16
_diffrn_standards_decay_% 0
_diffrn_standards_interval_count 100
_diffrn_standards_interval_time 150
_diffrn_standards_number 3
_exptl_absorpt_coefficient_mu .319
_exptl_absorpt_correction_T_max .990
_exptl_absorpt_correction_T_min .927
_exptl_absorpt_correction_type '\y scan'
_exptl_crystal_colour yellow
_exptl_crystal_density_diffrn 1.385
_exptl_crystal_density_meas ?
_exptl_crystal_description 'Rectangular block'
_exptl_crystal_F_000 480
_exptl_crystal_size_max .20
_exptl_crystal_size_mid .20
_exptl_crystal_size_min .15
_refine_diff_density_max .197
_refine_diff_density_min -.185
_refine_ls_extinction_coef .0105(17)
_refine_ls_extinction_method SHELXL97
_refine_ls_goodness_of_fit_ref 1.020
_refine_ls_hydrogen_treatment constr
_refine_ls_matrix_type full
_refine_ls_number_parameters 291
_refine_ls_number_reflns 3914
_refine_ls_number_restraints 0
_refine_ls_restrained_S_all 1.020
_refine_ls_R_factor_all .054
_refine_ls_R_factor_gt .036
_refine_ls_shift/su_max .028
_refine_ls_shift/su_mean .005
_refine_ls_structure_factor_coef Fsqd
_refine_ls_weighting_details 'w = 1/[\s^2^(Fo^2^)+(0.0540P)^2^+0.3079P] where P = (Fo^2^+2Fc^2^)/3'
_refine_ls_weighting_scheme calc
_refine_ls_wR_factor_ref .115
_reflns_number_gt 2936
_reflns_number_total 3914
_reflns_threshold_expression I>2\s(I)
_cod_data_source_file qa0266.cif
_cod_data_source_block I
_cod_depositor_comments
;
The following automatic conversions were performed:
'_symmetry_cell_setting' value 'Triclinic' changed to 'triclinic'
according to '/home/saulius/struct/CIF-dictionaries/cif_core.dic'
dictionary named 'cif_core.dic' version 2.4.1 from 2010-06-29.

Automatic conversion script
Id: cif_fix_enum 1527 2010-12-29 10:47:43Z saulius 

The following automatic conversions were performed:

'_symmetry_cell_setting' value 'Triclinic' changed to 'triclinic'
according to /home/saulius/struct/CIF-dictionaries/cif_core.dic
dictionary named 'cif_core.dic' version 2.4.1 from 2010-06-29.

Automatic conversion script
Id: cif_fix_values 1715 2011-07-08 13:25:40Z adriana 

The following automatic conversions were performed:

'_exptl_crystal_density_meas' value 'not measured' was changed to '?'
- the value is perceived as not measured.

Automatic conversion script
Id: cif_fix_values 3008 2015-01-20 13:52:24Z robertas 

The following automatic conversions were performed:

'_refine_ls_weighting_scheme' value 'calc w =
1/[\s^2^(Fo^2^)+(0.0540P)^2^+0.3079P] where P = (Fo^2^+2Fc^2^)/3' was
changed to 'calc'. New tag '_refine_ls_weighting_details' was
created. The value of the new tag was set to 'w =
1/[\s^2^(Fo^2^)+(0.0540P)^2^+0.3079P] where P = (Fo^2^+2Fc^2^)/3'.

Automatic conversion script
Id: cif_fix_values 3143 2015-03-26 13:38:13Z robertas 
;
_cod_database_code 2011344
_cod_database_fobs_code 2011344

loop_
_symmetry_equiv_pos_as_xyz
'x, y, z'
'-x, -y, -z'

loop_
_atom_site_label
_atom_site_fract_x
_atom_site_fract_y
_atom_site_fract_z
_atom_site_U_iso_or_equiv
_atom_site_adp_type
_atom_site_calc_flag
_atom_site_refinement_flags
_atom_site_occupancy
_atom_site_disorder_assembly
_atom_site_disorder_group
_atom_site_type_symbol
Cl1 .08634(4) .37479(5) .49747(12) .0754(2) Uani d . 1 . . Cl
O7 .55717(10) .36277(11) 1.1074(2) .0628(4) Uani d . 1 . . O
C1 .42085(13) .37648(12) .6602(3) .0414(4) Uani d . 1 . . C
N7 .58725(11) .37073(10) .8998(3) .0436(4) Uani d . 1 . . N
C7 .52773(14) .37843(12) .6946(3) .0443(4) Uani d . 1 . . C
H7 .5572 .3859 .5573 .0597(14) Uiso calc R 1 . . H
C8 .69399(13) .37342(12) .9075(3) .0426(4) Uani d . 1 . . C
C11 .89717(15) .37876(15) .9362(4) .0587(5) Uani d . 1 . . C
H11 .9657 .3808 .9457 .0597(14) Uiso calc R 1 . . H
C6 .36746(14) .34128(13) .8289(3) .0459(4) Uani d . 1 . . C
H6 .4011 .3188 .9765 .0597(14) Uiso calc R 1 . . H
C10 .84620(15) .41711(15) 1.1144(4) .0554(5) Uani d . 1 . . C
H10 .8806 .4452 1.2437 .0597(14) Uiso calc R 1 . . H
C2 .36751(14) .41033(13) .4411(3) .0468(4) Uani d . 1 . . C
H2 .4020 .4327 .3263 .0597(14) Uiso calc R 1 . . H
C3 .26571(14) .41142(13) .3913(3) .0509(5) Uani d . 1 . . C
H3 .2311 .4356 .2464 .0597(14) Uiso calc R 1 . . H
C4 .21524(14) .37588(13) .5607(3) .0483(5) Uani d . 1 . . C
C5 .26572(14) .33987(13) .7768(3) .0500(5) Uani d . 1 . . C
H5 .2310 .3148 .8868 .0597(14) Uiso calc R 1 . . H
C13 .74442(15) .33390(13) .7271(3) .0510(5) Uani d . 1 . . C
H13 .7102 .3057 .5977 .0597(14) Uiso calc R 1 . . H
C9 .74453(14) .41396(14) 1.1015(3) .0491(5) Uani d . 1 . . C
H9 .7104 .4390 1.2228 .0597(14) Uiso calc R 1 . . H
C12 .84608(15) .33733(15) .7439(4) .0577(5) Uani d . 1 . . C
H12 .8806 .3114 .6244 .0597(14) Uiso calc R 1 . . H
Cl1A .05893(4) .13780(5) -.02480(12) .0789(2) Uani d . 1 . . Cl
N7A .55987(11) .12874(10) .3994(3) .0446(4) Uani d . 1 . . N
O7A .52828(11) .13979(12) .6064(2) .0683(4) Uani d . 1 . . O
C8A .66763(14) .12258(12) .4054(3) .0434(4) Uani d . 1 . . C
C7A .50223(14) .12091(12) .1950(3) .0450(4) Uani d . 1 . . C
H7A .5340 .1116 .0593 .0597(14) Uiso calc R 1 . . H
C6A .33154(14) .16178(13) .3207(3) .0470(4) Uani d . 1 . . C
H6A .3591 .1834 .4679 .0597(14) Uiso calc R 1 . . H
C1A .39456(13) .12514(12) .1576(3) .0412(4) Uani d . 1 . . C
C13A .70872(15) .15996(14) .2211(3) .0511(5) Uani d . 1 . . C
H13A .6676 .1889 .0903 .0597(14) Uiso calc R 1 . . H
C2A .35026(14) .09271(13) -.0612(3) .0464(4) Uani d . 1 . . C
H2A .3909 .0693 -.1720 .0597(14) Uiso calc R 1 . . H
C10A .83055(15) .07375(15) .6109(4) .0570(5) Uani d . 1 . . C
H10A .8718 .0446 .7412 .0597(14) Uiso calc R 1 . . H
C12A .81117(15) .15366(15) .2344(4) .0588(5) Uani d . 1 . . C
H12A .8394 .1788 .1120 .0597(14) Uiso calc R 1 . . H
C4A .18828(14) .13218(13) .0471(4) .0495(5) Uani d . 1 . . C
C9A .72788(15) .08020(14) .6017(3) .0504(5) Uani d . 1 . . C
H9A .6997 .0563 .7259 .0597(14) Uiso calc R 1 . . H
C5A .22948(14) .16580(13) .2635(3) .0503(5) Uani d . 1 . . C
H5A .1882 .1912 .3707 .0597(14) Uiso calc R 1 . . H
C3A .24824(15) .09455(14) -.1168(3) .0504(5) Uani d . 1 . . C
H3A .2200 .0711 -.2611 .0597(14) Uiso calc R 1 . . H
C11A .87240(15) .11036(15) .4277(4) .0585(5) Uani d . 1 . . C
H11A .9415 .1058 .4345 .0597(14) Uiso calc R 1 . . H

loop_
_atom_site_aniso_label
_atom_site_aniso_U_11
_atom_site_aniso_U_22
_atom_site_aniso_U_33
_atom_site_aniso_U_12
_atom_site_aniso_U_13
_atom_site_aniso_U_23
Cl1 .0402(3) .1010(5) .0847(4) -.0088(3) .0076(3) -.0126(3)
O7 .0505(8) .1047(12) .0353(7) -.0089(8) .0128(6) .0025(7)
C1 .0439(10) .0436(10) .0379(9) -.0068(8) .0086(7) -.0020(7)
N7 .0412(8) .0528(9) .0378(8) -.0055(7) .0095(6) -.0006(6)
C7 .0449(10) .0533(11) .0363(9) -.0078(8) .0098(8) .0011(8)
C8 .0421(10) .0464(10) .0395(9) -.0026(8) .0083(7) .0022(7)
C11 .0385(11) .0740(14) .0627(13) -.0037(10) .0059(9) .0022(11)
C6 .0491(11) .0498(11) .0402(9) -.0091(8) .0083(8) .0032(8)
C10 .0474(11) .0662(13) .0495(11) -.0053(9) -.0030(9) -.0051(9)
C2 .0493(11) .0548(11) .0383(9) -.0106(9) .0097(8) .0012(8)
C3 .0495(11) .0582(12) .0429(10) -.0037(9) .0019(8) -.0008(8)
C4 .0396(10) .0529(11) .0535(11) -.0072(8) .0087(8) -.0114(9)
C5 .0512(11) .0560(12) .0471(10) -.0136(9) .0156(9) -.0008(9)
C13 .0510(11) .0587(12) .0443(10) -.0068(9) .0103(8) -.0079(9)
C9 .0469(11) .0583(12) .0406(10) -.0009(9) .0057(8) -.0043(8)
C12 .0503(12) .0692(14) .0559(12) -.0010(10) .0197(9) -.0050(10)
Cl1A .0429(3) .1096(5) .0818(4) -.0063(3) .0022(3) .0008(4)
N7A .0447(9) .0534(9) .0376(8) -.0067(7) .0120(7) -.0012(6)
O7A .0529(9) .1166(13) .0369(7) -.0052(8) .0149(6) -.0075(7)
C8A .0447(10) .0465(10) .0403(9) -.0076(8) .0088(8) -.0044(8)
C7A .0478(10) .0518(11) .0373(9) -.0061(8) .0122(8) -.0028(8)
C6A .0510(11) .0523(11) .0385(9) -.0052(9) .0099(8) -.0049(8)
C1A .0452(10) .0425(10) .0374(9) -.0047(7) .0112(7) .0017(7)
C13A .0493(11) .0587(12) .0460(10) -.0084(9) .0074(8) .0061(9)
C2A .0497(11) .0519(11) .0390(9) -.0044(8) .0126(8) -.0025(8)
C10A .0526(12) .0661(13) .0501(11) -.0099(10) -.0028(9) .0038(9)
C12A .0535(12) .0756(15) .0522(12) -.0189(11) .0154(10) .0039(10)
C4A .0428(10) .0548(12) .0510(11) -.0051(9) .0073(8) .0062(9)
C9A .0528(11) .0598(12) .0399(10) -.0127(9) .0065(8) .0023(8)
C5A .0478(11) .0573(12) .0469(10) -.0005(9) .0150(9) -.0030(9)
C3A .0519(11) .0580(12) .0417(10) -.0108(9) .0040(8) -.0026(8)
C11A .0415(11) .0747(14) .0608(13) -.0137(10) .0062(9) -.0041(11)

loop_
_atom_type_symbol
_atom_type_description
_atom_type_scat_dispersion_real
_atom_type_scat_dispersion_imag
_atom_type_scat_source
C C .0033 .0016 'International Tables Vol C Tables 4.2.6.8 and 6.1.1.4'
H H .0000 .0000 'International Tables Vol C Tables 4.2.6.8 and 6.1.1.4'
N N .0061 .0033 'International Tables Vol C Tables 4.2.6.8 and 6.1.1.4'
O O .0106 .0060 'International Tables Vol C Tables 4.2.6.8 and 6.1.1.4'
Cl Cl .1484 .1585 'International Tables Vol C Tables 4.2.6.8 and 6.1.1.4'

loop_
_geom_angle_atom_site_label_1
_geom_angle_atom_site_label_2
_geom_angle_atom_site_label_3
_geom_angle
_geom_angle_publ_flag
C2 C1 C6 118.17(17) ?
C2 C1 C7 117.28(16) ?
C6 C1 C7 124.54(16) ?
O7 N7 C7 124.13(15) yes
O7 N7 C8 115.32(14) yes
C7 N7 C8 120.52(14) yes
N7 C7 C1 126.45(16) ?
N7 C7 H7 116.8 ?
C1 C7 H7 116.8 ?
C9 C8 C13 120.94(18) ?
C9 C8 N7 118.13(16) yes
C13 C8 N7 120.91(16) yes
C12 C11 C10 119.82(19) ?
C12 C11 H11 120.1 ?
C10 C11 H11 120.1 ?
C5 C6 C1 120.33(17) ?
C5 C6 H6 119.8 ?
C1 C6 H6 119.8 ?
C9 C10 C11 120.33(19) ?
C9 C10 H10 119.8 ?
C11 C10 H10 119.8 ?
C3 C2 C1 121.67(17) ?
C3 C2 H2 119.2 ?
C1 C2 H2 119.2 ?
C2 C3 C4 118.81(18) ?
C2 C3 H3 120.6 ?
C4 C3 H3 120.6 ?
C5 C4 C3 121.15(17) ?
C5 C4 Cl1 119.53(15) ?
C3 C4 Cl1 119.31(15) yes
C6 C5 C4 119.83(17) ?
C6 C5 H5 120.1 ?
C4 C5 H5 120.1 ?
C12 C13 C8 118.73(18) ?
C12 C13 H13 120.6 ?
C8 C13 H13 120.6 ?
C8 C9 C10 119.43(18) ?
C8 C9 H9 120.3 ?
C10 C9 H9 120.3 ?
C13 C12 C11 120.74(19) ?
C13 C12 H12 119.6 ?
C11 C12 H12 119.6 ?
O7A N7A C7A 124.61(16) yes
O7A N7A C8A 115.50(14) yes
C7A N7A C8A 119.86(15) yes
C9A C8A C13A 120.98(18) ?
C9A C8A N7A 118.24(16) yes
C13A C8A N7A 120.76(16) yes
N7A C7A C1A 126.93(16) yes
N7A C7A H7A 116.5 ?
C1A C7A H7A 116.5 ?
C5A C6A C1A 120.38(17) ?
C5A C6A H6A 119.8 ?
C1A C6A H6A 119.8 ?
C2A C1A C6A 118.12(17) ?
C2A C1A C7A 116.88(16) ?
C6A C1A C7A 124.96(16) ?
C12A C13A C8A 119.09(18) ?
C12A C13A H13A 120.5 ?
C8A C13A H13A 120.5 ?
C3A C2A C1A 121.73(17) ?
C3A C2A H2A 119.1 ?
C1A C2A H2A 119.1 ?
C9A C10A C11A 120.41(19) ?
C9A C10A H10A 119.8 ?
C11A C10A H10A 119.8 ?
C13A C12A C11A 120.62(18) ?
C13A C12A H12A 119.7 ?
C11A C12A H12A 119.7 ?
C5A C4A C3A 121.19(18) ?
C5A C4A Cl1A 119.79(15) ?
C3A C4A Cl1A 119.01(15) ?
C8A C9A C10A 119.13(18) ?
C8A C9A H9A 120.4 ?
C10A C9A H9A 120.4 ?
C6A C5A C4A 119.98(17) ?
C6A C5A H5A 120.0 ?
C4A C5A H5A 120.0 ?
C2A C3A C4A 118.57(18) ?
C2A C3A H3A 120.7 ?
C4A C3A H3A 120.7 ?
C12A C11A C10A 119.75(19) ?
C12A C11A H11A 120.1 ?
C10A C11A H11A 120.1 ?

loop_
_geom_bond_atom_site_label_1
_geom_bond_atom_site_label_2
_geom_bond_site_symmetry_2
_geom_bond_distance
_geom_bond_publ_flag
Cl1 C4 . 1.7398(19) yes
O7 N7 . 1.2976(18) yes
C1 C2 . 1.398(2) yes
C1 C6 . 1.406(2) ?
C1 C7 . 1.442(2) ?
N7 C7 . 1.307(2) yes
N7 C8 . 1.451(2) yes
C7 H7 . .9300 ?
C8 C9 . 1.377(3) yes
C8 C13 . 1.393(2) yes
C11 C12 . 1.380(3) yes
C11 C10 . 1.381(3) yes
C11 H11 . .9300 ?
C6 C5 . 1.375(3) yes
C6 H6 . .9300 ?
C10 C9 . 1.380(3) yes
C10 H10 . .9300 ?
C2 C3 . 1.371(3) yes
C2 H2 . .9300 ?
C3 C4 . 1.385(3) yes
C3 H3 . .9300 ?
C4 C5 . 1.382(3) yes
C5 H5 . .9300 ?
C13 C12 . 1.378(3) yes
C13 H13 . .9300 ?
C9 H9 . .9300 ?
C12 H12 . .9300 ?
Cl1A C4A . 1.7402(19) yes
N7A O7A . 1.2980(19) yes
N7A C7A . 1.307(2) yes
N7A C8A . 1.453(2) yes
C8A C9A . 1.381(3) yes
C8A C13A . 1.387(3) yes
C7A C1A . 1.443(2) yes
C7A H7A . .9300 ?
C6A C5A . 1.374(3) yes
C6A C1A . 1.407(2) yes
C6A H6A . .9300 ?
C1A C2A . 1.398(3) yes
C13A C12A . 1.377(3) yes
C13A H13A . .9300 ?
C2A C3A . 1.375(3) yes
C2A H2A . .9300 ?
C10A C9A . 1.382(3) yes
C10A C11A . 1.383(3) yes
C10A H10A . .9300 ?
C12A C11A . 1.381(3) yes
C12A H12A . .9300 ?
C4A C5A . 1.380(3) yes
C4A C3A . 1.389(3) yes
C9A H9A . .9300 ?
C5A H5A . .9300 ?
C3A H3A . .9300 ?
C11A H11A . .9300 ?

loop_
_geom_torsion_atom_site_label_1
_geom_torsion_atom_site_label_2
_geom_torsion_atom_site_label_3
_geom_torsion_atom_site_label_4
_geom_torsion
_geom_torsion_publ_flag
O7 N7 C7 C1 -2.2(3) yes
C8 N7 C7 C1 179.65(16) yes
C2 C1 C7 N7 162.77(18) yes
C6 C1 C7 N7 -18.6(3) yes
O7 N7 C8 C9 -33.4(2) yes
C7 N7 C8 C9 144.82(18) yes
O7 N7 C8 C13 144.82(18) yes
C7 N7 C8 C13 -36.9(3) yes
C2 C1 C6 C5 .6(3) ?
C7 C1 C6 C5 -178.03(18) ?
C12 C11 C10 C9 .2(3) ?
C6 C1 C2 C3 1.3(3) ?
C7 C1 C2 C3 -179.98(17) ?
C1 C2 C3 C4 -1.7(3) ?
C2 C3 C4 C5 .1(3) ?
C2 C3 C4 Cl1 -178.75(15) ?
C1 C6 C5 C4 -2.1(3) ?
C3 C4 C5 C6 1.8(3) ?
Cl1 C4 C5 C6 -179.40(15) ?
C9 C8 C13 C12 -1.0(3) ?
N7 C8 C13 C12 -179.26(17) yes
C13 C8 C9 C10 1.4(3) ?
N7 C8 C9 C10 179.66(17) yes
C11 C10 C9 C8 -1.0(3) ?
C8 C13 C12 C11 .3(3) ?
C10 C11 C12 C13 .1(3) ?
O7A N7A C8A C9A 34.9(2) yes
C7A N7A C8A C9A -143.41(19) yes
O7A N7A C8A C13A -143.76(19) yes
C7A N7A C8A C13A 37.9(3) yes
O7A N7A C7A C1A 1.7(3) yes
C8A N7A C7A C1A 179.87(16) yes
C5A C6A C1A C2A -.5(3) ?
C5A C6A C1A C7A 177.43(18) ?
N7A C7A C1A C2A -164.33(18) yes
N7A C7A C1A C6A 17.7(3) yes
C9A C8A C13A C12A .6(3) ?
N7A C8A C13A C12A 179.28(18) yes
C6A C1A C2A C3A -1.1(3) ?
C7A C1A C2A C3A -179.20(17) ?
C8A C13A C12A C11A .3(3) ?
C13A C8A C9A C10A -1.2(3) ?
N7A C8A C9A C10A -179.92(17) yes
C11A C10A C9A C8A .9(3) ?
C1A C6A C5A C4A 1.3(3) ?
C3A C4A C5A C6A -.5(3) ?
Cl1A C4A C5A C6A -179.78(15) ?
C1A C2A C3A C4A 1.9(3) ?
C5A C4A C3A C2A -1.1(3) ?
Cl1A C4A C3A C2A 178.23(15) ?
C13A C12A C11A C10A -.7(3) ?
C9A C10A C11A C12A .0(3) ?

loop_
_cod_related_entry_id
_cod_related_entry_database
_cod_related_entry_code
1 ChemSpider 643678
